data_2240902
loop_
_publ_author_name
'Caracelli, Ignez'
'Hino, Camila Lury'
'Zukerman-Schpector, Julio'
'Biaggio, Francisco Carlos'
'Tiekink, Edward R. T.'

_publ_section_title
;
 Crystal structure of 3-hydroxymethyl-1,2,3,4-tetrahydroisoquinolin-1-one
;
_journal_issue 8
_journal_name_full 'Acta Crystallographica Section E'
_journal_page_first o558
_journal_page_last o559
_journal_paper_doi 10.1107/S2056989015012670
_journal_volume 71
_journal_year 2015
_chemical_formula_iupac 'C10 H11 N O2'
_chemical_formula_moiety 'C10 H11 N O2'
_chemical_formula_sum 'C10 H11 N O2'
_chemical_formula_weight 177.20
_chemical_name_systematic
;
3-Hydroxymethyl-1,2,3,4-tetrahydroisoquinolin-1-one
;
_space_group_crystal_system orthorhombic
_space_group_IT_number 19
_space_group_name_Hall 'P 2ac 2ab'
_space_group_name_H-M_alt 'P 21 21 21'
_symmetry_space_group_name_Hall 'P 2ac 2ab'
_symmetry_space_group_name_H-M 'P 21 21 21'
_atom_sites_solution_hydrogens mixed
_audit_creation_method SHELXL-2014/7
_cell_angle_alpha 90
_cell_angle_beta 90
_cell_angle_gamma 90
_cell_formula_units_Z 8
_cell_length_a 6.28460(10)
_cell_length_b 13.89140(10)
_cell_length_c 19.5592(2)
_cell_measurement_reflns_used 5937
_cell_measurement_temperature 100(2)
_cell_measurement_theta_max 74.1619
_cell_measurement_theta_min 3.1787
_cell_volume 1707.56(3)
_computing_cell_refinement
;
CrysAlis PRO (Agilent, 2011)
;
_computing_data_collection
;
CrysAlis PRO (Agilent, 2011)
;
_computing_data_reduction
;
CrysAlis PRO (Agilent, 2011)
;
_computing_molecular_graphics
;
ORTEP-3 for Windows (Farrugia, 2012), <i>QMOL</i> (Gans & Shalloway,
2001)
and DIAMOND (Brandenburg, 2006)
;
_computing_publication_material
;
<i>MarvinSketch</i> (ChemAxon, 2010) and publCIF (Westrip, 2010)
;
_computing_structure_refinement
;
SHELXL2014 (Sheldrick, 2015)
;
_computing_structure_solution
;
SIR2014 (Burla <i>et al.</i>,  2015)
;
_diffrn_ambient_temperature 100(2)
_diffrn_measured_fraction_theta_full 0.999
_diffrn_measured_fraction_theta_max 0.983
_diffrn_measurement_device_type 'Agilent SuperNova CCD '
_diffrn_measurement_method '\w scans'
_diffrn_radiation_type CuK\a
_diffrn_radiation_wavelength 1.54184
_diffrn_reflns_av_R_equivalents 0.0112
_diffrn_reflns_limit_h_max 7
_diffrn_reflns_limit_h_min -7
_diffrn_reflns_limit_k_max 17
_diffrn_reflns_limit_k_min -17
_diffrn_reflns_limit_l_max 24
_diffrn_reflns_limit_l_min -14
_diffrn_reflns_number 6258
_diffrn_reflns_theta_full 67.684
_diffrn_reflns_theta_max 74.330
_diffrn_reflns_theta_min 3.903
_exptl_absorpt_coefficient_mu 0.790
_exptl_absorpt_correction_T_max 1.00000
_exptl_absorpt_correction_T_min 0.88150
_exptl_absorpt_correction_type multi-scan
_exptl_absorpt_process_details
;
(CrysAlis PRO; Agilent, 2011)
;
_exptl_crystal_colour colourless
_exptl_crystal_density_diffrn 1.379
_exptl_crystal_description prism
_exptl_crystal_F_000 752
_exptl_crystal_size_max 0.350
_exptl_crystal_size_mid 0.250
_exptl_crystal_size_min 0.150
_refine_diff_density_max 0.154
_refine_diff_density_min -0.292
_refine_ls_abs_structure_details
;
Flack <i>x</i> determined using 1359 quotients
[(<i>I</i>^+^)-(<i>I</i>^-^)]/[(<i>I</i>^+^)+(<i>I</i>^-^)]
(Parsons <i>et al.</i>,  2013)
;
_refine_ls_abs_structure_Flack -0.05(6)
_refine_ls_extinction_method none
_refine_ls_goodness_of_fit_ref 1.055
_refine_ls_hydrogen_treatment mixed
_refine_ls_matrix_type full
_refine_ls_number_parameters 251
_refine_ls_number_reflns 3358
_refine_ls_number_restraints 4
_refine_ls_restrained_S_all 1.056
_refine_ls_R_factor_all 0.0264
_refine_ls_R_factor_gt 0.0262
_refine_ls_shift/su_max 0.001
_refine_ls_shift/su_mean 0.000
_refine_ls_structure_factor_coef Fsqd
_refine_ls_weighting_details 'w=1/[\s^2^(Fo^2^)+(0.0483P)^2^+0.1971P] where P=(Fo^2^+2Fc^2^)/3'
_refine_ls_weighting_scheme calc
_refine_ls_wR_factor_gt 0.0698
_refine_ls_wR_factor_ref 0.0699
_reflns_number_gt 3336
_reflns_number_total 3358
_reflns_threshold_expression 'I > 2\s(I)'
_cod_data_source_file hg5449sup1.cif
_cod_data_source_block I
_cod_database_code 2240902
_shelx_space_group_comment
;
The symmetry employed for this shelxl refinement is uniquely defined
by the following loop, which should always be used as a source of
symmetry information in preference to the above space-group names.
They are only intended as comments.
;
_shelx_estimated_absorpt_t_min 0.769
_shelx_estimated_absorpt_t_max 0.891

loop_
_space_group_symop_operation_xyz
'x, y, z'
'-x+1/2, -y, z+1/2'
'-x, y+1/2, -z+1/2'
'x+1/2, -y+1/2, -z'

loop_
_atom_site_type_symbol
_atom_site_label
_atom_site_fract_x
_atom_site_fract_y
_atom_site_fract_z
_atom_site_U_iso_or_equiv
_atom_site_adp_type
_atom_site_calc_flag
_atom_site_occupancy
O O1 0.62669(16) 0.73762(7) 0.18705(5) 0.0180(2) Uani d 1
O O2 1.32523(16) 0.66602(7) 0.10231(5) 0.0168(2) Uani d 1
H H2O 1.424(3) 0.6888(18) 0.1273(11) 0.049(7) Uiso d 1
N N1 0.91512(19) 0.75379(8) 0.11906(6) 0.0150(2) Uani d 1
H H1N 0.887(3) 0.6996(10) 0.0994(9) 0.021(5) Uiso d 1
C C1 0.7850(2) 0.78505(10) 0.16823(6) 0.0144(3) Uani d 1
C C2 0.8387(2) 0.87911(10) 0.20099(7) 0.0156(3) Uani d 1
C C3 0.6905(2) 0.92359(11) 0.24371(7) 0.0195(3) Uani d 1
H H3 0.5548 0.8950 0.2507 0.023 Uiso calc 1
C C4 0.7411(3) 1.00942(11) 0.27601(8) 0.0228(3) Uani d 1
H H4 0.6397 1.0401 0.3047 0.027 Uiso calc 1
C C5 0.9411(3) 1.05064(11) 0.26623(8) 0.0212(3) Uani d 1
H H5 0.9764 1.1091 0.2887 0.025 Uiso calc 1
C C6 1.0884(2) 1.00671(10) 0.22384(7) 0.0187(3) Uani d 1
H H6 1.2240 1.0355 0.2172 0.022 Uiso calc 1
C C7 1.0392(2) 0.92024(10) 0.19065(7) 0.0158(3) Uani d 1
C C8 1.1995(2) 0.86671(10) 0.14844(7) 0.0169(3) Uani d 1
H H8A 1.2810 0.8226 0.1784 0.020 Uiso calc 1
H H8B 1.3008 0.9132 0.1282 0.020 Uiso calc 1
C C9 1.0952(2) 0.80877(10) 0.09148(7) 0.0153(3) Uani d 1
H H9 1.0405 0.8544 0.0561 0.018 Uiso calc 1
C C10 1.2538(2) 0.74041(10) 0.05779(7) 0.0163(3) Uani d 1
H H10A 1.1863 0.7108 0.0172 0.020 Uiso calc 1
H H10B 1.3783 0.7779 0.0419 0.020 Uiso calc 1
O O3 0.10908(16) 0.52866(7) -0.04188(5) 0.0200(2) Uani d 1
O O4 0.80454(17) 0.57641(7) 0.04790(5) 0.0183(2) Uani d 1
H H4O 0.904(3) 0.5612(18) 0.0200(11) 0.050(7) Uiso d 1
N N2 0.3944(2) 0.49397(8) 0.02382(6) 0.0165(2) Uani d 1
H H2N 0.373(4) 0.5458(11) 0.0481(9) 0.028(5) Uiso d 1
C C11 0.2649(2) 0.47641(10) -0.02887(7) 0.0160(3) Uani d 1
C C12 0.3141(2) 0.39062(10) -0.07222(7) 0.0174(3) Uani d 1
C C13 0.1653(2) 0.35932(11) -0.12001(7) 0.0217(3) Uani d 1
H H13 0.0327 0.3916 -0.1242 0.026 Uiso calc 1
C C14 0.2107(3) 0.28085(12) -0.16165(7) 0.0241(3) Uani d 1
H H14 0.1092 0.2591 -0.1941 0.029 Uiso calc 1
C C15 0.4058(3) 0.23446(11) -0.15537(8) 0.0249(3) Uani d 1
H H15 0.4370 0.1805 -0.1835 0.030 Uiso calc 1
C C16 0.5553(3) 0.26632(11) -0.10831(8) 0.0230(3) Uani d 1
H H16 0.6883 0.2342 -0.1047 0.028 Uiso calc 1
C C17 0.5124(2) 0.34507(10) -0.06620(7) 0.0188(3) Uani d 1
C C18 0.6750(2) 0.38637(10) -0.01815(8) 0.0208(3) Uani d 1
H H18A 0.7610 0.4350 -0.0428 0.025 Uiso calc 1
H H18B 0.7720 0.3344 -0.0031 0.025 Uiso calc 1
C C19 0.5744(2) 0.43317(10) 0.04445(7) 0.0179(3) Uani d 1
H H19 0.5197 0.3811 0.0751 0.022 Uiso calc 1
C C20 0.7337(2) 0.49417(10) 0.08474(7) 0.0194(3) Uani d 1
H H20A 0.6665 0.5155 0.1279 0.023 Uiso calc 1
H H20B 0.8583 0.4539 0.0966 0.023 Uiso calc 1

loop_
_atom_site_aniso_label
_atom_site_aniso_U_11
_atom_site_aniso_U_22
_atom_site_aniso_U_33
_atom_site_aniso_U_12
_atom_site_aniso_U_13
_atom_site_aniso_U_23
O1 0.0137(5) 0.0198(5) 0.0204(5) -0.0022(4) 0.0008(4) -0.0006(4)
O2 0.0153(5) 0.0148(5) 0.0203(5) 0.0004(4) -0.0012(4) -0.0004(4)
N1 0.0141(5) 0.0138(5) 0.0171(5) -0.0010(4) -0.0001(4) -0.0022(4)
C1 0.0131(6) 0.0157(6) 0.0145(6) 0.0020(5) -0.0029(5) 0.0016(5)
C2 0.0162(7) 0.0161(6) 0.0146(6) 0.0009(5) -0.0017(5) 0.0005(5)
C3 0.0163(7) 0.0229(7) 0.0193(6) 0.0007(6) 0.0009(6) -0.0021(5)
C4 0.0222(7) 0.0242(7) 0.0219(7) 0.0035(6) 0.0021(6) -0.0061(6)
C5 0.0247(8) 0.0180(7) 0.0210(7) -0.0005(6) -0.0045(6) -0.0050(5)
C6 0.0193(7) 0.0172(6) 0.0196(7) -0.0026(6) -0.0027(5) -0.0004(5)
C7 0.0170(7) 0.0154(6) 0.0152(6) 0.0011(5) -0.0021(5) 0.0015(5)
C8 0.0131(6) 0.0162(6) 0.0216(7) -0.0017(5) 0.0005(6) -0.0017(5)
C9 0.0137(6) 0.0153(6) 0.0167(6) 0.0003(5) 0.0015(5) 0.0009(5)
C10 0.0158(6) 0.0179(6) 0.0152(6) 0.0013(5) 0.0013(5) 0.0013(5)
O3 0.0151(5) 0.0225(5) 0.0225(5) 0.0022(4) -0.0001(4) -0.0020(4)
O4 0.0162(5) 0.0161(5) 0.0227(5) -0.0004(4) 0.0016(4) -0.0021(4)
N2 0.0163(6) 0.0150(5) 0.0183(5) 0.0013(5) 0.0003(5) -0.0032(4)
C11 0.0143(6) 0.0167(6) 0.0172(6) -0.0033(5) 0.0034(5) 0.0004(5)
C12 0.0179(7) 0.0169(6) 0.0174(6) -0.0030(5) 0.0034(5) -0.0017(5)
C13 0.0191(7) 0.0253(7) 0.0206(7) -0.0040(6) 0.0026(6) -0.0014(6)
C14 0.0275(8) 0.0260(7) 0.0187(7) -0.0089(6) 0.0018(6) -0.0036(6)
C15 0.0348(9) 0.0187(6) 0.0212(7) -0.0057(7) 0.0083(6) -0.0046(6)
C16 0.0250(7) 0.0173(7) 0.0267(7) 0.0007(6) 0.0057(6) -0.0022(6)
C17 0.0195(7) 0.0159(6) 0.0210(6) -0.0020(5) 0.0034(5) -0.0006(5)
C18 0.0156(7) 0.0180(6) 0.0288(7) 0.0018(5) -0.0001(6) -0.0040(6)
C19 0.0169(6) 0.0153(6) 0.0215(7) 0.0011(5) -0.0018(5) 0.0019(5)
C20 0.0185(7) 0.0200(6) 0.0198(6) -0.0005(6) -0.0026(5) 0.0005(5)

loop_
_atom_type_symbol
_atom_type_description
_atom_type_scat_dispersion_real
_atom_type_scat_dispersion_imag
_atom_type_scat_source
C C 0.0181 0.0091 'International Tables Vol C Tables 4.2.6.8 and 6.1.1.4'
H H 0.0000 0.0000 'International Tables Vol C Tables 4.2.6.8 and 6.1.1.4'
N N 0.0311 0.0180 'International Tables Vol C Tables 4.2.6.8 and 6.1.1.4'
O O 0.0492 0.0322 'International Tables Vol C Tables 4.2.6.8 and 6.1.1.4'

loop_
_geom_angle_atom_site_label_1
_geom_angle_atom_site_label_2
_geom_angle_atom_site_label_3
_geom_angle
C10 O2 H2O 108.1(18)
C1 N1 C9 124.60(12)
C1 N1 H1N 118.7(14)
C9 N1 H1N 116.5(14)
O1 C1 N1 121.92(13)
O1 C1 C2 121.01(12)
N1 C1 C2 117.06(12)
C3 C2 C7 120.47(13)
C3 C2 C1 119.55(13)
C7 C2 C1 119.94(12)
C4 C3 C2 120.03(14)
C4 C3 H3 120.0
C2 C3 H3 120.0
C3 C4 C5 119.83(14)
C3 C4 H4 120.1
C5 C4 H4 120.1
C6 C5 C4 120.26(13)
C6 C5 H5 119.9
C4 C5 H5 119.9
C5 C6 C7 120.54(14)
C5 C6 H6 119.7
C7 C6 H6 119.7
C2 C7 C6 118.86(13)
C2 C7 C8 118.83(12)
C6 C7 C8 122.17(13)
C7 C8 C9 112.08(12)
C7 C8 H8A 109.2
C9 C8 H8A 109.2
C7 C8 H8B 109.2
C9 C8 H8B 109.2
H8A C8 H8B 107.9
N1 C9 C8 109.74(11)
N1 C9 C10 109.78(11)
C8 C9 C10 111.33(11)
N1 C9 H9 108.6
C8 C9 H9 108.6
C10 C9 H9 108.6
O2 C10 C9 113.17(11)
O2 C10 H10A 108.9
C9 C10 H10A 108.9
O2 C10 H10B 108.9
C9 C10 H10B 108.9
H10A C10 H10B 107.8
C20 O4 H4O 110.7(17)
C11 N2 C19 125.20(12)
C11 N2 H2N 118.6(14)
C19 N2 H2N 116.2(14)
O3 C11 N2 122.02(13)
O3 C11 C12 120.76(12)
N2 C11 C12 117.21(12)
C13 C12 C17 120.82(13)
C13 C12 C11 119.41(13)
C17 C12 C11 119.73(13)
C14 C13 C12 120.04(15)
C14 C13 H13 120.0
C12 C13 H13 120.0
C13 C14 C15 119.50(14)
C13 C14 H14 120.3
C15 C14 H14 120.3
C16 C15 C14 120.51(14)
C16 C15 H15 119.7
C14 C15 H15 119.7
C15 C16 C17 120.70(15)
C15 C16 H16 119.7
C17 C16 H16 119.7
C16 C17 C12 118.42(14)
C16 C17 C18 122.47(14)
C12 C17 C18 119.00(12)
C17 C18 C19 112.53(12)
C17 C18 H18A 109.1
C19 C18 H18A 109.1
C17 C18 H18B 109.1
C19 C18 H18B 109.1
H18A C18 H18B 107.8
N2 C19 C18 110.14(11)
N2 C19 C20 109.10(11)
C18 C19 C20 112.23(12)
N2 C19 H19 108.4
C18 C19 H19 108.4
C20 C19 H19 108.4
O4 C20 C19 112.88(11)
O4 C20 H20A 109.0
C19 C20 H20A 109.0
O4 C20 H20B 109.0
C19 C20 H20B 109.0
H20A C20 H20B 107.8

loop_
_geom_bond_atom_site_label_1
_geom_bond_atom_site_label_2
_geom_bond_distance
O1 C1 1.2486(17)
O2 C10 1.4239(16)
O2 H2O 0.849(13)
N1 C1 1.3351(18)
N1 C9 1.4680(17)
N1 H1N 0.863(12)
C1 C2 1.4939(18)
C2 C3 1.396(2)
C2 C7 1.398(2)
C3 C4 1.386(2)
C3 H3 0.9500
C4 C5 1.395(2)
C4 H4 0.9500
C5 C6 1.385(2)
C5 H5 0.9500
C6 C7 1.400(2)
C6 H6 0.9500
C7 C8 1.4997(19)
C8 C9 1.5227(18)
C8 H8A 0.9900
C8 H8B 0.9900
C9 C10 1.5263(19)
C9 H9 1.0000
C10 H10A 0.9900
C10 H10B 0.9900
O3 C11 1.2454(18)
O4 C20 1.4220(17)
O4 H4O 0.855(13)
N2 C11 1.3356(18)
N2 C19 1.4682(18)
N2 H2N 0.872(12)
C11 C12 1.4949(18)
C12 C13 1.392(2)
C12 C17 1.402(2)
C13 C14 1.390(2)
C13 H13 0.9500
C14 C15 1.391(2)
C14 H14 0.9500
C15 C16 1.388(2)
C15 H15 0.9500
C16 C17 1.396(2)
C16 H16 0.9500
C17 C18 1.502(2)
C18 C19 1.524(2)
C18 H18A 0.9900
C18 H18B 0.9900
C19 C20 1.5303(19)
C19 H19 1.0000
C20 H20A 0.9900
C20 H20B 0.9900

loop_
_geom_hbond_atom_site_label_D
_geom_hbond_atom_site_label_H
_geom_hbond_atom_site_label_A
_geom_hbond_site_symmetry_A
_geom_hbond_distance_DH
_geom_hbond_distance_HA
_geom_hbond_distance_DA
_geom_hbond_angle_DHA
O2 H2O O1 1_655 0.849(13) 1.859(13) 2.7066(14) 176(3)
O4 H4O O3 1_655 0.855(13) 1.826(13) 2.6808(15) 178(3)
N1 H1N O4 . 0.863(12) 2.053(12) 2.9141(15) 175.7(19)
N2 H2N O2 1_455 0.872(12) 2.002(12) 2.8737(15) 179.0(19)
C4 H4 O2 3_755 0.95 2.53 3.2512(18) 132
C8 H8A O1 1_655 0.99 2.48 3.3157(16) 142
C18 H18A O3 1_655 0.99 2.55 3.4007(16) 145

loop_
_geom_torsion_atom_site_label_1
_geom_torsion_atom_site_label_2
_geom_torsion_atom_site_label_3
_geom_torsion_atom_site_label_4
_geom_torsion
C9 N1 C1 O1 175.75(12)
C9 N1 C1 C2 -5.26(19)
O1 C1 C2 C3 -12.24(19)
N1 C1 C2 C3 168.76(13)
O1 C1 C2 C7 165.51(12)
N1 C1 C2 C7 -13.49(18)
C7 C2 C3 C4 0.3(2)
C1 C2 C3 C4 178.05(13)
C2 C3 C4 C5 -0.6(2)
C3 C4 C5 C6 0.7(2)
C4 C5 C6 C7 -0.4(2)
C3 C2 C7 C6 0.0(2)
C1 C2 C7 C6 -177.76(12)
C3 C2 C7 C8 175.65(13)
C1 C2 C7 C8 -2.08(18)
C5 C6 C7 C2 0.1(2)
C5 C6 C7 C8 -175.46(13)
C2 C7 C8 C9 33.21(17)
C6 C7 C8 C9 -151.25(13)
C1 N1 C9 C8 35.96(18)
C1 N1 C9 C10 158.62(12)
C7 C8 C9 N1 -47.52(15)
C7 C8 C9 C10 -169.26(11)
N1 C9 C10 O2 -55.30(15)
C8 C9 C10 O2 66.42(15)
C19 N2 C11 O3 176.74(13)
C19 N2 C11 C12 -3.2(2)
O3 C11 C12 C13 -11.1(2)
N2 C11 C12 C13 168.84(13)
O3 C11 C12 C17 166.40(13)
N2 C11 C12 C17 -13.68(19)
C17 C12 C13 C14 1.2(2)
C11 C12 C13 C14 178.68(13)
C12 C13 C14 C15 -0.4(2)
C13 C14 C15 C16 -0.4(2)
C14 C15 C16 C17 0.3(2)
C15 C16 C17 C12 0.5(2)
C15 C16 C17 C18 -175.52(14)
C13 C12 C17 C16 -1.3(2)
C11 C12 C17 C16 -178.75(13)
C13 C12 C17 C18 174.88(13)
C11 C12 C17 C18 -2.57(19)
C16 C17 C18 C19 -151.24(14)
C12 C17 C18 C19 32.74(18)
C11 N2 C19 C18 32.98(18)
C11 N2 C19 C20 156.58(12)
C17 C18 C19 N2 -45.45(16)
C17 C18 C19 C20 -167.21(12)
N2 C19 C20 O4 -55.94(16)
C18 C19 C20 O4 66.41(16)

_cod_database_fobs_code 2240902
